data_1573120
loop_
_publ_author_name
'Wu, Weikang'
'Rajeshkumar, Thayalan'
'Zhu, Shan'
'Chai, Fuxiang'
'Hong, Dongjing'
'Huang, Zeming'
'Yuan, Qingbing'
'Maron, Laurent'
'Wang, Shaowu'

_publ_section_title
;
 Rare-earth metal complexes bearing electrophilic and nucleophilic carbon
 centres and their unique reactivity patterns towards pyridine
 derivatives.
;
_journal_issue 48
_journal_name_full 'Chemical science'
_journal_page_first 20315
_journal_page_last 20327
_journal_paper_doi 10.1039/d4sc04197f
_journal_volume 15
_journal_year 2024
_chemical_formula_moiety 'C95 H102 N11 Yb, C6 H14'
_chemical_formula_sum 'C101 H116 N11 Yb'
_chemical_formula_weight 1657.08
_space_group_crystal_system monoclinic
_space_group_IT_number 15
_space_group_name_Hall '-C 2yc'
_space_group_name_H-M_alt 'C 1 2/c 1'
_atom_sites_solution_hydrogens geom
_atom_sites_solution_primary iterative
_audit_creation_date 2024-04-17
_audit_creation_method
;
Olex2 1.5
(compiled 2023.08.24 svn.re1ec1418 for OlexSys, GUI svn.r6817)
;
_audit_update_record
;
2024-05-29 deposited with the CCDC.	2024-11-12 downloaded from the CCDC.
;
_cell_angle_alpha 90
_cell_angle_beta 114.787(5)
_cell_angle_gamma 90
_cell_formula_units_Z 4
_cell_length_a 22.488(9)
_cell_length_b 20.758(8)
_cell_length_c 21.613(8)
_cell_measurement_reflns_used 9950
_cell_measurement_temperature 300
_cell_measurement_theta_max 27.46
_cell_measurement_theta_min 2.22
_cell_volume 9160(6)
_computing_cell_refinement 'SAINT v8.37A (Bruker, 2015)'
_computing_data_reduction 'SAINT v8.37A (Bruker, 2015)'
_computing_molecular_graphics 'Olex2 1.5 (Dolomanov et al., 2009)'
_computing_publication_material 'Olex2 1.5 (Dolomanov et al., 2009)'
_computing_structure_refinement 'SHELXL 2018/3 (Sheldrick, 2015)'
_computing_structure_solution 'olex2.solve 1.5 (Bourhis et al., 2015)'
_diffrn_ambient_temperature 300
_diffrn_measured_fraction_theta_full 0.992
_diffrn_measured_fraction_theta_max 0.984
_diffrn_measurement_device_type 'Bruker APEX-II CCD'
_diffrn_measurement_method '\f and \w scans'
_diffrn_radiation_type MoK\a
_diffrn_radiation_wavelength 0.71073
_diffrn_reflns_av_R_equivalents 0.0396
_diffrn_reflns_av_unetI/netI 0.0402
_diffrn_reflns_Laue_measured_fraction_full 0.992
_diffrn_reflns_Laue_measured_fraction_max 0.984
_diffrn_reflns_limit_h_max 29
_diffrn_reflns_limit_h_min -29
_diffrn_reflns_limit_k_max 26
_diffrn_reflns_limit_k_min -26
_diffrn_reflns_limit_l_max 28
_diffrn_reflns_limit_l_min -27
_diffrn_reflns_number 36960
_diffrn_reflns_point_group_measured_fraction_full 0.992
_diffrn_reflns_point_group_measured_fraction_max 0.984
_diffrn_reflns_theta_full 25.242
_diffrn_reflns_theta_max 27.502
_diffrn_reflns_theta_min 1.399
_diffrn_standards_number 0
_exptl_absorpt_coefficient_mu 1.072
_exptl_absorpt_correction_T_max 0.7456
_exptl_absorpt_correction_T_min 0.4814
_exptl_absorpt_correction_type multi-scan
_exptl_absorpt_process_details
;
SADABS-2016/2 (Bruker,2016/2) was used for absorption correction.
wR2(int) was 0.1047 before and 0.0510 after correction.
The Ratio of minimum to maximum transmission is 0.6457.
The \l/2 correction factor is Not present.
;
_exptl_crystal_colour 'clear light yellow'
_exptl_crystal_colour_lustre clear
_exptl_crystal_colour_modifier light
_exptl_crystal_colour_primary yellow
_exptl_crystal_density_diffrn 1.202
_exptl_crystal_description block
_exptl_crystal_F_000 3476
_exptl_crystal_size_max 0.21
_exptl_crystal_size_mid 0.2
_exptl_crystal_size_min 0.19
_refine_diff_density_max 1.650
_refine_diff_density_min -1.055
_refine_diff_density_rms 0.082
_refine_ls_extinction_method none
_refine_ls_goodness_of_fit_ref 1.022
_refine_ls_hydrogen_treatment constr
_refine_ls_matrix_type full
_refine_ls_number_parameters 756
_refine_ls_number_reflns 10342
_refine_ls_number_restraints 920
_refine_ls_restrained_S_all 1.024
_refine_ls_R_factor_all 0.0492
_refine_ls_R_factor_gt 0.0370
_refine_ls_shift/su_max 0.003
_refine_ls_shift/su_mean 0.000
_refine_ls_structure_factor_coef Fsqd
_refine_ls_weighting_details 'w=1/[\s^2^(Fo^2^)+(0.0647P)^2^+0.6754P] where P=(Fo^2^+2Fc^2^)/3'
_refine_ls_weighting_scheme calc
_refine_ls_wR_factor_gt 0.0916
_refine_ls_wR_factor_ref 0.0992
_reflns_Friedel_coverage 0.000
_reflns_number_gt 8734
_reflns_number_total 10342
_reflns_threshold_expression 'I > 2\s(I)'
_cod_data_source_file d4sc04197f4.cif
_cod_data_source_block 14a
_cod_depositor_comments 'Adding full bibliography for 1573095--1573138.cif.'
_cod_original_cell_volume 9159(6)
_cod_database_code 1573120
_shelx_shelxl_version_number 2018/3
_shelx_space_group_comment
;
The symmetry employed for this shelxl refinement is uniquely defined
by the following loop, which should always be used as a source of
symmetry information in preference to the above space-group names.
They are only intended as comments.
;
_shelx_estimated_absorpt_t_max 0.822
_shelx_estimated_absorpt_t_min 0.806
_olex2_refinement_description
;
1. Fixed Uiso
 At 1.2 times of:
  All C(H) groups, All C(H,H) groups, All C(H,H,H,H) groups
 At 1.5 times of:
  All C(H,H,H) groups
2. Restrained distances
 C1A-C1B = C1B-C1C = C1C-C1D = C1D-C1E = C1E-C1F
 1.52 with sigma of 0.02
 C1A-C1C = C1D-C1F
 2.53 with sigma of 0.04
 C1B-C1D = C1C-C1E
 2.54 with sigma of 0.04
 C9-C10 \\sim C9-C10A
 with sigma of 0.02
 C1A-C1B \\sim C1B-C1C \\sim C1C-C1D \\sim C1D-C1E \\sim C1E-C1F
 with sigma of 0.02
 N2A-C10A \\sim N2-C10 \\sim N2-C15 \\sim N2A-C15A \\sim N2A-C11A \\sim N2-C11
 with sigma of 0.02
 C1A-C1C \\sim C1C-C1E \\sim C1B-C1D \\sim C1D-C1F
 with sigma of 0.04
3. Restrained planarity
 C29, C30, C31, C32, C33, C34, C35
 with sigma of 0.1
 C1A, C1B, C1C, C1D, C1E, C1F
 with sigma of 0.1
 C29, C30, C31A, C32A, C33A, C34A, C35A
 with sigma of 0.1
 C22, C18, C19, C21, C17, C20, N3, C26, C23
 with sigma of 0.1
 C19A, C17, C22A, C20A, C18A, C21A, N3, C26A, C23A
 with sigma of 0.1
4. Uiso/Uaniso restraints and constraints
C9 \\sim N2 \\sim C10 \\sim C11 \\sim C12 \\sim C13 \\sim C14 \\sim C15 \\sim
N2A \\sim C10A \\sim C11A \\sim C12A \\sim C13A \\sim C14A \\sim C15A: within
2A with sigma of 0.01 and sigma for terminal atoms of 0.02 within 2A
C1A \\sim C1B \\sim C1C \\sim C1D \\sim C1E \\sim C1F: within 2A with sigma of
0.01 and sigma for terminal atoms of 0.02 within 2A
C30 \\sim C31 \\sim C32 \\sim C33 \\sim C34 \\sim C35 \\sim C31A \\sim C32A
\\sim C33A \\sim C34A \\sim C35A: within 2A with sigma of 0.01 and sigma for
terminal atoms of 0.02 within 2A
C17 \\sim C18 \\sim C19 \\sim C20 \\sim C21 \\sim C22 \\sim C23 \\sim C24 \\sim
C25 \\sim C26 \\sim C27 \\sim C28 \\sim C18A \\sim C19A \\sim C20A \\sim C21A
\\sim C22A \\sim C23A \\sim C24A \\sim C25A \\sim C26A \\sim C27A \\sim C28A
\\sim N3: within 2A with sigma of 0.01 and sigma for terminal atoms of 0.02
within 2A
Uanis(C1A) \\sim Ueq, Uanis(C1B) \\sim Ueq, Uanis(C1C) \\sim Ueq, Uanis(C1D)
\\sim Ueq, Uanis(C1E) \\sim Ueq, Uanis(C1F) \\sim Ueq: with sigma of 0.01 and
sigma for terminal atoms of 0.02
5. Rigid body (RIGU) restrains
 C1A, C1B, C1C, C1D, C1E, C1F
 with sigma for 1-2 distances of 0.004 and sigma for 1-3 distances of 0.004
6. Same fragment restrains
{C30, C31A, C32A, C33A, C34A, C35A} sigma for 1-2: 0.02, 1-3: 0.04
as in
{C30, C31, C32, C33, C34, C35}
{C9, N2A, C10A, C11A, C12A, C13A, C14A, C15A} sigma for 1-2: 0.02, 1-3: 0.04
as in
{C9, N2, C10, C11, C12, C13, C14, C15}
{N3, C17, C18A, C19A, C20A, C21A, C22A, C23A, C24A, C25A, C26A, C27A, C28A}
sigma for 1-2: 0.02, 1-3: 0.04
as in
{N3, C17, C18, C19, C20, C21, C22, C23, C24, C25, C26, C27, C28}
7. Others
 Sof(H9BC)=Sof(H9BD)=Sof(N2A)=Sof(C10A)=Sof(H10C)=Sof(H10D)=Sof(C11A)=
 Sof(H11C)=Sof(H11D)=Sof(C12A)=Sof(H12C)=Sof(H12D)=Sof(C13A)=Sof(H13C)=
 Sof(H13D)=Sof(C14A)=Sof(H14C)=Sof(H14D)=Sof(C15A)=Sof(H15C)=Sof(H15D)=1-FVAR(1)
 Sof(H9AA)=Sof(H9AB)=Sof(N2)=Sof(C10)=Sof(H10A)=Sof(H10B)=Sof(C11)=Sof(H11A)=
 Sof(H11B)=Sof(C12)=Sof(H12A)=Sof(H12B)=Sof(C13)=Sof(H13A)=Sof(H13B)=Sof(C14)=
 Sof(H14A)=Sof(H14B)=Sof(C15)=Sof(H15A)=Sof(H15B)=FVAR(1)
 Sof(C31A)=Sof(H31A)=Sof(C32A)=Sof(H32A)=Sof(C33A)=Sof(H33A)=Sof(C34A)=
 Sof(H34A)=Sof(C35A)=Sof(H35A)=1-FVAR(2)
 Sof(C31)=Sof(H31)=Sof(C32)=Sof(H32)=Sof(C33)=Sof(H33)=Sof(C34)=Sof(H34)=
 Sof(C35)=Sof(H35)=FVAR(2)
 Sof(C18A)=Sof(C19A)=Sof(H19A)=Sof(C20A)=Sof(H20A)=Sof(C21A)=Sof(H21A)=
 Sof(C22A)=Sof(C23A)=Sof(H23A)=Sof(C24A)=Sof(H24D)=Sof(H24E)=Sof(H24F)=
 Sof(C25A)=Sof(H25D)=Sof(H25E)=Sof(H25F)=Sof(C26A)=Sof(H26A)=Sof(C27A)=
 Sof(H27D)=Sof(H27E)=Sof(H27F)=Sof(C28A)=Sof(H28D)=Sof(H28E)=Sof(H28F)=1-FVAR(3)
 Sof(C18)=Sof(C19)=Sof(H19)=Sof(C20)=Sof(H20)=Sof(C21)=Sof(H21)=Sof(C22)=
 Sof(C23)=Sof(H23)=Sof(C24)=Sof(H24A)=Sof(H24B)=Sof(H24C)=Sof(C25)=Sof(H25A)=
 Sof(H25B)=Sof(H25C)=Sof(C26)=Sof(H26)=Sof(C27)=Sof(H27A)=Sof(H27B)=Sof(H27C)=
 Sof(C28)=Sof(H28A)=Sof(H28B)=Sof(H28C)=FVAR(3)
 Fixed Sof: C1A(0.5) H1AA(0.5) H1AB(0.5) H1AC(0.5) C1B(0.5) H1BA(0.5)
 H1BB(0.5) C1C(0.5) H1CA(0.5) H1CB(0.5) C1D(0.5) H1DA(0.5) H1DB(0.5) C1E(0.5)
 H1EA(0.5) H1EB(0.5) C1F(0.5) H1FA(0.5) H1FB(0.5) H1FC(0.5)
8.a Ternary CH refined with riding coordinates:
 C23(H23), C26(H26), C23A(H23A), C26A(H26A)
8.b Secondary CH2 refined with riding coordinates:
 C9(H9AA,H9AB), C9(H9BC,H9BD), C10(H10A,H10B), C11(H11A,H11B), C12(H12A,H12B),
 C13(H13A,H13B), C14(H14A,H14B), C15(H15A,H15B), C10A(H10C,H10D), C11A(H11C,
 H11D), C12A(H12C,H12D), C13A(H13C,H13D), C14A(H14C,H14D), C15A(H15C,H15D),
 C1B(H1BA,H1BB), C1C(H1CA,H1CB), C1D(H1DA,H1DB), C1E(H1EA,H1EB)
8.c Me refined with riding coordinates:
 C1A(H1AA,H1AB,H1AC), C1F(H1FA,H1FB,H1FC)
8.d Aromatic/amide H refined with riding coordinates:
 C19(H19), C20(H20), C21(H21), C4(H4), C5(H5), C6(H6), C7(H7), C16(H16),
 C31(H31), C32(H32), C33(H33), C34(H34), C35(H35), C37(H37), C38(H38), C39(H39),
  C40(H40), C41(H41), C44(H44), C45(H45), C46(H46), C47(H47), C48(H48),
 C19A(H19A), C20A(H20A), C21A(H21A), C31A(H31A), C32A(H32A), C33A(H33A),
 C34A(H34A), C35A(H35A)
8.e Idealised Me refined as rotating group:
 C24(H24A,H24B,H24C), C25(H25A,H25B,H25C), C27(H27A,H27B,H27C), C28(H28A,H28B,
 H28C), C24A(H24D,H24E,H24F), C25A(H25D,H25E,H25F), C27A(H27D,H27E,H27F),
 C28A(H28D,H28E,H28F)
;
_olex2_submission_special_instructions 'No special instructions were received'

loop_
_space_group_symop_operation_xyz
'x, y, z'
'-x, y, -z+1/2'
'x+1/2, y+1/2, z'
'-x+1/2, y+1/2, -z+1/2'
'-x, -y, -z'
'x, -y, z-1/2'
'-x+1/2, -y+1/2, -z'
'x+1/2, -y+1/2, z-1/2'

loop_
_atom_site_label
_atom_site_type_symbol
_atom_site_fract_x
_atom_site_fract_y
_atom_site_fract_z
_atom_site_U_iso_or_equiv
_atom_site_adp_type
_atom_site_occupancy
_atom_site_site_symmetry_order
_atom_site_calc_flag
_atom_site_refinement_flags_posn
_atom_site_refinement_flags_adp
_atom_site_refinement_flags_occupancy
_atom_site_disorder_assembly
_atom_site_disorder_group
Yb1 Yb 0.500000 0.32684(2) 0.250000 0.03357(7) Uani 1 2 d S T P . .
N1 N 0.57976(11) 0.51845(11) 0.26110(12) 0.0405(5) Uani 1 1 d . . . . .
N3 N 0.49991(11) 0.34720(11) 0.13688(12) 0.0370(5) Uani 1 1 d D U . . .
C17 C 0.46980(14) 0.30428(14) 0.07861(15) 0.0416(6) Uani 1 1 d D U . . .
C18 C 0.4049(5) 0.3189(8) 0.0333(8) 0.049(2) Uani 0.40(3) 1 d D U P A 1
C19 C 0.3740(9) 0.2801(9) -0.0243(9) 0.055(2) Uani 0.40(3) 1 d D U P A 1
H19 H 0.330867 0.288919 -0.054133 0.066 Uiso 0.40(3) 1 calc R U P A 1
C20 C 0.4054(10) 0.2300(10) -0.0375(10) 0.061(3) Uani 0.40(3) 1 d D U P A 1
H20 H 0.384626 0.205864 -0.077052 0.073 Uiso 0.40(3) 1 calc R U P A 1
C21 C 0.4685(10) 0.2148(9) 0.0081(9) 0.057(3) Uani 0.40(3) 1 d D U P A 1
H21 H 0.488887 0.179017 -0.000362 0.068 Uiso 0.40(3) 1 calc R U P A 1
C22 C 0.5029(7) 0.2518(6) 0.0670(8) 0.047(2) Uani 0.40(3) 1 d D U P A 1
C23 C 0.3640(8) 0.3751(9) 0.0396(10) 0.052(3) Uani 0.40(3) 1 d D U P A 1
H23 H 0.389400 0.398419 0.081934 0.062 Uiso 0.40(3) 1 calc R U P A 1
C24 C 0.2995(9) 0.3527(11) 0.0404(13) 0.070(4) Uani 0.40(3) 1 d D U P A 1
H24A H 0.273659 0.331037 -0.001614 0.105 Uiso 0.40(3) 1 calc R U P A 1
H24B H 0.275868 0.389392 0.045347 0.105 Uiso 0.40(3) 1 calc R U P A 1
H24C H 0.308535 0.323737 0.077840 0.105 Uiso 0.40(3) 1 calc R U P A 1
C25 C 0.3481(15) 0.4211(12) -0.0209(14) 0.073(5) Uani 0.40(3) 1 d D U P A 1
H25A H 0.388082 0.434344 -0.023177 0.109 Uiso 0.40(3) 1 calc R U P A 1
H25B H 0.325611 0.458218 -0.015033 0.109 Uiso 0.40(3) 1 calc R U P A 1
H25C H 0.320813 0.399415 -0.062415 0.109 Uiso 0.40(3) 1 calc R U P A 1
C26 C 0.5733(8) 0.2377(9) 0.1155(11) 0.052(3) Uani 0.40(3) 1 d D U P A 1
H26 H 0.582240 0.257631 0.159623 0.063 Uiso 0.40(3) 1 calc R U P A 1
C27 C 0.5866(12) 0.1655(9) 0.1262(15) 0.066(4) Uani 0.40(3) 1 d D U P A 1
H27A H 0.562302 0.147945 0.149739 0.099 Uiso 0.40(3) 1 calc R U P A 1
H27B H 0.632524 0.158425 0.152809 0.099 Uiso 0.40(3) 1 calc R U P A 1
H27C H 0.573250 0.144612 0.082792 0.099 Uiso 0.40(3) 1 calc R U P A 1
C28 C 0.6184(12) 0.2676(11) 0.0872(15) 0.081(5) Uani 0.40(3) 1 d D U P A 1
H28A H 0.612104 0.246515 0.045342 0.122 Uiso 0.40(3) 1 calc R U P A 1
H28B H 0.663070 0.262646 0.119569 0.122 Uiso 0.40(3) 1 calc R U P A 1
H28C H 0.608408 0.312614 0.078642 0.122 Uiso 0.40(3) 1 calc R U P A 1
N4 N 0.58091(11) 0.40651(10) 0.28260(12) 0.0393(5) Uani 1 1 d . . . . .
N5 N 0.61221(11) 0.35043(11) 0.27531(12) 0.0394(5) Uani 1 1 d . . . . .
N6 N 0.500000 0.22220(17) 0.250000 0.0516(9) Uani 1 2 d S T P . .
C1 C 0.56986(12) 0.45613(12) 0.23794(15) 0.0363(6) Uani 1 1 d . . . . .
C2 C 0.54171(13) 0.45659(13) 0.16601(15) 0.0399(6) Uani 1 1 d . . . . .
C3 C 0.53764(13) 0.52337(13) 0.14566(15) 0.0418(6) Uani 1 1 d . . . . .
C4 C 0.51220(18) 0.55519(16) 0.08289(18) 0.0566(8) Uani 1 1 d . . . . .
H4 H 0.496175 0.531680 0.042541 0.068 Uiso 1 1 calc R U . . .
C5 C 0.5110(2) 0.62125(17) 0.0811(2) 0.0666(10) Uani 1 1 d . . . . .
H5 H 0.495821 0.642386 0.039321 0.080 Uiso 1 1 calc R U . . .
C6 C 0.5321(2) 0.65695(16) 0.1408(2) 0.0644(10) Uani 1 1 d . . . . .
H6 H 0.529943 0.701673 0.138296 0.077 Uiso 1 1 calc R U . . .
C7 C 0.55608(16) 0.62764(14) 0.20377(18) 0.0541(8) Uani 1 1 d . . . . .
H7 H 0.569567 0.651660 0.243667 0.065 Uiso 1 1 calc R U . . .
C8 C 0.55939(13) 0.56032(13) 0.20538(16) 0.0415(6) Uani 1 1 d . . . . .
C9 C 0.60880(15) 0.53734(14) 0.33315(16) 0.0474(7) Uani 1 1 d D U . . .
H9AA H 0.622506 0.498840 0.361021 0.057 Uiso 0.765(4) 1 calc R U P B 1
H9AB H 0.575590 0.558475 0.343525 0.057 Uiso 0.765(4) 1 calc R U P B 1
H9BC H 0.606773 0.501437 0.360927 0.057 Uiso 0.235(4) 1 calc R U P B 2
H9BD H 0.584142 0.572845 0.339971 0.057 Uiso 0.235(4) 1 calc R U P B 2
N2 N 0.7100(3) 0.5838(4) 0.4239(3) 0.0632(11) Uani 0.765(4) 1 d D U P B 1
C10 C 0.6675(3) 0.5824(3) 0.3522(3) 0.0645(15) Uani 0.765(4) 1 d D U P B 1
H10A H 0.692846 0.569209 0.327507 0.077 Uiso 0.765(4) 1 calc R U P B 1
H10B H 0.651579 0.625655 0.337581 0.077 Uiso 0.765(4) 1 calc R U P B 1
C11 C 0.6782(3) 0.6022(3) 0.4670(3) 0.0786(14) Uani 0.765(4) 1 d D U P B 1
H11A H 0.641739 0.573309 0.458739 0.094 Uiso 0.765(4) 1 calc R U P B 1
H11B H 0.660746 0.645419 0.455012 0.094 Uiso 0.765(4) 1 calc R U P B 1
C12 C 0.7245(3) 0.6003(3) 0.5423(3) 0.0945(18) Uani 0.765(4) 1 d D U P B 1
H12A H 0.701743 0.615197 0.569122 0.113 Uiso 0.765(4) 1 calc R U P B 1
H12B H 0.738699 0.556381 0.555731 0.113 Uiso 0.765(4) 1 calc R U P B 1
C13 C 0.7826(4) 0.6419(4) 0.5561(3) 0.106(2) Uani 0.765(4) 1 d D U P B 1
H13A H 0.813505 0.636983 0.603379 0.128 Uiso 0.765(4) 1 calc R U P B 1
H13B H 0.768958 0.686657 0.548926 0.128 Uiso 0.765(4) 1 calc R U P B 1
C14 C 0.8161(3) 0.6244(4) 0.5098(3) 0.0980(19) Uani 0.765(4) 1 d D U P B 1
H14A H 0.850973 0.654859 0.516399 0.118 Uiso 0.765(4) 1 calc R U P B 1
H14B H 0.835319 0.581747 0.521277 0.118 Uiso 0.765(4) 1 calc R U P B 1
C15 C 0.7664(3) 0.6256(4) 0.4357(3) 0.0885(16) Uani 0.765(4) 1 d D U P B 1
H15A H 0.751212 0.669416 0.423049 0.106 Uiso 0.765(4) 1 calc R U P B 1
H15B H 0.787386 0.611621 0.406913 0.106 Uiso 0.765(4) 1 calc R U P B 1
C16 C 0.51407(14) 0.40388(13) 0.12175(15) 0.0413(6) Uani 1 1 d . . . . .
H16 H 0.504917 0.410744 0.076122 0.050 Uiso 1 1 calc R U . . .
C29 C 0.66947(13) 0.35065(14) 0.27531(16) 0.0418(6) Uani 1 1 d . . . . .
C30 C 0.70884(14) 0.40912(14) 0.27556(18) 0.0498(7) Uani 1 1 d D U . . .
C31 C 0.7028(8) 0.4468(7) 0.2214(6) 0.055(3) Uani 0.48(2) 1 d D U P C 1
H31 H 0.667303 0.440970 0.179553 0.066 Uiso 0.48(2) 1 calc R U P C 1
C32 C 0.7494(8) 0.4942(7) 0.2282(8) 0.063(2) Uani 0.48(2) 1 d D U P C 1
H32 H 0.746935 0.516714 0.189978 0.076 Uiso 0.48(2) 1 calc R U P C 1
C33 C 0.7984(7) 0.5075(7) 0.2904(9) 0.075(3) Uani 0.48(2) 1 d D U P C 1
H33 H 0.825672 0.542731 0.296064 0.090 Uiso 0.48(2) 1 calc R U P C 1
C34 C 0.8068(7) 0.4690(8) 0.3438(7) 0.080(3) Uani 0.48(2) 1 d D U P C 1
H34 H 0.841775 0.476698 0.385593 0.096 Uiso 0.48(2) 1 calc R U P C 1
C35 C 0.7647(6) 0.4183(7) 0.3378(6) 0.067(2) Uani 0.48(2) 1 d D U P C 1
H35 H 0.772991 0.390499 0.374262 0.080 Uiso 0.48(2) 1 calc R U P C 1
C36 C 0.70351(14) 0.28780(14) 0.28050(16) 0.0458(7) Uani 1 1 d . . . . .
C37 C 0.75844(17) 0.28349(18) 0.2668(2) 0.0644(10) Uani 1 1 d . . . . .
H37 H 0.772998 0.319932 0.252193 0.077 Uiso 1 1 calc R U . . .
C38 C 0.79179(19) 0.2262(2) 0.2743(2) 0.0766(12) Uani 1 1 d . . . . .
H38 H 0.827850 0.224164 0.263816 0.092 Uiso 1 1 calc R U . . .
C39 C 0.7723(2) 0.17250(17) 0.2970(2) 0.0690(11) Uani 1 1 d . . . . .
H39 H 0.795619 0.134239 0.303154 0.083 Uiso 1 1 calc R U . . .
C40 C 0.7176(2) 0.17521(15) 0.3110(2) 0.0623(10) Uani 1 1 d . . . . .
H40 H 0.703857 0.138453 0.325892 0.075 Uiso 1 1 calc R U . . .
C41 C 0.68320(16) 0.23214(14) 0.30287(18) 0.0524(8) Uani 1 1 d . . . . .
H41 H 0.646484 0.233484 0.312290 0.063 Uiso 1 1 calc R U . . .
C42 C 0.500000 0.16270(19) 0.250000 0.0513(11) Uani 1 2 d S T P . .
C43 C 0.44799(16) 0.12355(14) 0.1946(2) 0.0534(8) Uani 1 1 d . . . . .
C44 C 0.41923(19) 0.14769(19) 0.1281(2) 0.0669(10) Uani 1 1 d . . . . .
H44 H 0.432873 0.187229 0.118419 0.080 Uiso 1 1 calc R U . . .
C45 C 0.3708(2) 0.1136(2) 0.0764(2) 0.0787(12) Uani 1 1 d . . . . .
H45 H 0.353058 0.129984 0.032304 0.094 Uiso 1 1 calc R U . . .
C46 C 0.3489(2) 0.0565(2) 0.0893(3) 0.0814(13) Uani 1 1 d . . . . .
H46 H 0.316502 0.033697 0.054294 0.098 Uiso 1 1 calc R U . . .
C47 C 0.3747(2) 0.03281(18) 0.1542(3) 0.0812(13) Uani 1 1 d . . . . .
H47 H 0.358766 -0.005705 0.163319 0.097 Uiso 1 1 calc R U . . .
C48 C 0.42428(18) 0.06520(15) 0.2069(2) 0.0685(10) Uani 1 1 d . . . . .
H48 H 0.441787 0.047843 0.250555 0.082 Uiso 1 1 calc R U . . .
C18A C 0.4043(4) 0.3105(5) 0.0329(5) 0.0473(17) Uani 0.60(3) 1 d D U P A 2
C19A C 0.3808(6) 0.2689(6) -0.0236(6) 0.058(2) Uani 0.60(3) 1 d D U P A 2
H19A H 0.337302 0.272193 -0.054965 0.070 Uiso 0.60(3) 1 calc R U P A 2
C20A C 0.4201(7) 0.2238(6) -0.0338(7) 0.057(2) Uani 0.60(3) 1 d D U P A 2
H20A H 0.403364 0.197166 -0.071811 0.068 Uiso 0.60(3) 1 calc R U P A 2
C21A C 0.4847(6) 0.2179(6) 0.0125(6) 0.0524(18) Uani 0.60(3) 1 d D U P A 2
H21A H 0.511191 0.187190 0.005231 0.063 Uiso 0.60(3) 1 calc R U P A 2
C22A C 0.5109(5) 0.2574(4) 0.0700(5) 0.0465(17) Uani 0.60(3) 1 d D U P A 2
C23A C 0.3598(5) 0.3600(6) 0.0439(7) 0.057(2) Uani 0.60(3) 1 d D U P A 2
H23A H 0.382146 0.375187 0.090986 0.068 Uiso 0.60(3) 1 calc R U P A 2
C24A C 0.2956(6) 0.3288(9) 0.0364(9) 0.073(3) Uani 0.60(3) 1 d D U P A 2
H24D H 0.272891 0.312228 -0.008950 0.110 Uiso 0.60(3) 1 calc R U P A 2
H24E H 0.268755 0.360416 0.044960 0.110 Uiso 0.60(3) 1 calc R U P A 2
H24F H 0.304783 0.294241 0.068643 0.110 Uiso 0.60(3) 1 calc R U P A 2
C25A C 0.3476(10) 0.4186(8) -0.0023(10) 0.080(4) Uani 0.60(3) 1 d D U P A 2
H25D H 0.388807 0.436369 0.002725 0.120 Uiso 0.60(3) 1 calc R U P A 2
H25E H 0.323628 0.450372 0.010199 0.120 Uiso 0.60(3) 1 calc R U P A 2
H25F H 0.322784 0.405931 -0.048811 0.120 Uiso 0.60(3) 1 calc R U P A 2
C26A C 0.5820(5) 0.2494(6) 0.1191(7) 0.050(2) Uani 0.60(3) 1 d D U P A 2
H26A H 0.587177 0.268629 0.162538 0.060 Uiso 0.60(3) 1 calc R U P A 2
C27A C 0.6029(7) 0.1788(6) 0.1334(10) 0.068(3) Uani 0.60(3) 1 d D U P A 2
H27D H 0.576308 0.157434 0.152172 0.102 Uiso 0.60(3) 1 calc R U P A 2
H27E H 0.648046 0.176578 0.165279 0.102 Uiso 0.60(3) 1 calc R U P A 2
H27F H 0.597427 0.158019 0.091650 0.102 Uiso 0.60(3) 1 calc R U P A 2
C28A C 0.6251(7) 0.2865(8) 0.0945(9) 0.069(3) Uani 0.60(3) 1 d D U P A 2
H28D H 0.619400 0.270497 0.050663 0.104 Uiso 0.60(3) 1 calc R U P A 2
H28E H 0.670047 0.281480 0.126246 0.104 Uiso 0.60(3) 1 calc R U P A 2
H28F H 0.613497 0.331307 0.090741 0.104 Uiso 0.60(3) 1 calc R U P A 2
N2A N 0.7031(9) 0.5859(12) 0.4225(12) 0.073(3) Uani 0.235(4) 1 d D U P B 2
C10A C 0.6789(7) 0.5573(9) 0.3546(9) 0.056(3) Uani 0.235(4) 1 d D U P B 2
H10C H 0.705254 0.520090 0.355324 0.067 Uiso 0.235(4) 1 calc R U P B 2
H10D H 0.681879 0.588316 0.322484 0.067 Uiso 0.235(4) 1 calc R U P B 2
C11A C 0.6793(9) 0.6516(9) 0.4215(8) 0.079(3) Uani 0.235(4) 1 d D U P B 2
H11C H 0.631764 0.651497 0.400612 0.095 Uiso 0.235(4) 1 calc R U P B 2
H11D H 0.694032 0.678648 0.394116 0.095 Uiso 0.235(4) 1 calc R U P B 2
C12A C 0.7035(10) 0.6791(10) 0.4925(10) 0.095(3) Uani 0.235(4) 1 d D U P B 2
H12C H 0.687193 0.722626 0.490667 0.114 Uiso 0.235(4) 1 calc R U P B 2
H12D H 0.687750 0.653115 0.519878 0.114 Uiso 0.235(4) 1 calc R U P B 2
C13A C 0.7772(10) 0.6793(10) 0.5239(13) 0.104(4) Uani 0.235(4) 1 d D U P B 2
H13C H 0.794212 0.699617 0.568464 0.125 Uiso 0.235(4) 1 calc R U P B 2
H13D H 0.793399 0.702567 0.495223 0.125 Uiso 0.235(4) 1 calc R U P B 2
C14A C 0.7982(12) 0.6074(10) 0.5302(10) 0.099(3) Uani 0.235(4) 1 d D U P B 2
H14C H 0.777464 0.582683 0.553792 0.119 Uiso 0.235(4) 1 calc R U P B 2
H14D H 0.845396 0.603194 0.554558 0.119 Uiso 0.235(4) 1 calc R U P B 2
C15A C 0.7744(8) 0.5848(11) 0.4548(10) 0.091(3) Uani 0.235(4) 1 d D U P B 2
H15C H 0.791645 0.613107 0.430611 0.110 Uiso 0.235(4) 1 calc R U P B 2
H15D H 0.789959 0.541458 0.453461 0.110 Uiso 0.235(4) 1 calc R U P B 2
C31A C 0.6993(8) 0.4358(7) 0.2134(6) 0.054(2) Uani 0.52(2) 1 d D U P C 2
H31A H 0.668035 0.418400 0.173284 0.064 Uiso 0.52(2) 1 calc R U P C 2
C32A C 0.7361(7) 0.4883(7) 0.2105(7) 0.063(2) Uani 0.52(2) 1 d D U P C 2
H32A H 0.728135 0.507340 0.168801 0.075 Uiso 0.52(2) 1 calc R U P C 2
C33A C 0.7840(7) 0.5119(6) 0.2689(8) 0.073(2) Uani 0.52(2) 1 d D U P C 2
H33A H 0.812041 0.543689 0.266332 0.087 Uiso 0.52(2) 1 calc R U P C 2
C34A C 0.7916(7) 0.4892(7) 0.3320(7) 0.086(3) Uani 0.52(2) 1 d D U P C 2
H34A H 0.822529 0.507533 0.371682 0.103 Uiso 0.52(2) 1 calc R U P C 2
C35A C 0.7522(6) 0.4382(7) 0.3354(6) 0.073(3) Uani 0.52(2) 1 d D U P C 2
H35A H 0.755021 0.424055 0.377405 0.087 Uiso 0.52(2) 1 calc R U P C 2
C1A C 0.5115(15) -0.0071(17) 0.4876(14) 0.241(9) Uani 0.5 1 d D U P D -1
H1AA H 0.523017 0.037559 0.496227 0.361 Uiso 0.5 1 calc R U P D -1
H1AB H 0.472978 -0.015564 0.494981 0.361 Uiso 0.5 1 calc R U P D -1
H1AC H 0.546952 -0.033259 0.517800 0.361 Uiso 0.5 1 calc R U P D -1
C1B C 0.4988(12) -0.0219(10) 0.4193(12) 0.231(7) Uani 0.5 1 d D U P D -1
H1BA H 0.465590 0.009129 0.393011 0.277 Uiso 0.5 1 calc R U P D -1
H1BB H 0.538369 -0.008280 0.415461 0.277 Uiso 0.5 1 calc R U P D -1
C1C C 0.4803(9) -0.0782(11) 0.3794(11) 0.241(7) Uani 0.5 1 d D U P D -1
H1CA H 0.497761 -0.110301 0.415173 0.289 Uiso 0.5 1 calc R U P D -1
H1CB H 0.433708 -0.077981 0.367721 0.289 Uiso 0.5 1 calc R U P D -1
C1D C 0.4801(12) -0.1143(12) 0.3248(12) 0.265(7) Uani 0.5 1 d D U P D -1
H1DA H 0.516156 -0.144293 0.345601 0.318 Uiso 0.5 1 calc R U P D -1
H1DB H 0.494308 -0.084128 0.299425 0.318 Uiso 0.5 1 calc R U P D -1
C1E C 0.4301(12) -0.1516(14) 0.2731(14) 0.266(7) Uani 0.5 1 d D U P D -1
H1EA H 0.395182 -0.121844 0.247273 0.319 Uiso 0.5 1 calc R U P D -1
H1EB H 0.412433 -0.180455 0.296539 0.319 Uiso 0.5 1 calc R U P D -1
C1F C 0.4425(14) -0.1912(13) 0.2226(14) 0.288(10) Uani 0.5 1 d D U P D -1
H1FA H 0.402626 -0.212115 0.192856 0.432 Uiso 0.5 1 calc R U P D -1
H1FB H 0.457696 -0.164025 0.196345 0.432 Uiso 0.5 1 calc R U P D -1
H1FC H 0.475088 -0.223114 0.246011 0.432 Uiso 0.5 1 calc R U P D -1

loop_
_atom_site_aniso_label
_atom_site_aniso_U_11
_atom_site_aniso_U_22
_atom_site_aniso_U_33
_atom_site_aniso_U_23
_atom_site_aniso_U_13
_atom_site_aniso_U_12
Yb1 0.02986(9) 0.02842(9) 0.04185(11) 0.000 0.01446(7) 0.000
N1 0.0386(11) 0.0341(11) 0.0469(14) -0.0006(10) 0.0161(10) -0.0039(9)
N3 0.0355(11) 0.0334(10) 0.0403(13) -0.0020(10) 0.0141(10) 0.0007(9)
C17 0.0476(15) 0.0387(13) 0.0383(15) -0.0007(12) 0.0180(12) -0.0033(12)
C18 0.049(3) 0.046(4) 0.043(3) -0.004(3) 0.013(3) -0.004(3)
C19 0.053(4) 0.053(5) 0.049(4) -0.009(4) 0.011(3) 0.007(3)
C20 0.057(5) 0.058(4) 0.050(4) -0.011(4) 0.006(4) 0.002(4)
C21 0.058(5) 0.050(4) 0.052(4) -0.016(3) 0.012(4) 0.002(4)
C22 0.048(4) 0.043(4) 0.045(4) -0.005(3) 0.015(3) 0.000(3)
C23 0.043(4) 0.054(5) 0.052(4) -0.006(4) 0.012(3) 0.004(4)
C24 0.062(6) 0.073(9) 0.064(6) -0.009(8) 0.016(5) -0.001(7)
C25 0.073(7) 0.069(7) 0.068(10) 0.007(6) 0.022(7) 0.018(6)
C26 0.052(4) 0.047(5) 0.052(4) -0.017(4) 0.016(4) -0.001(4)
C27 0.065(9) 0.051(7) 0.069(8) -0.005(6) 0.016(7) 0.016(6)
C28 0.065(7) 0.063(9) 0.096(8) -0.010(8) 0.014(7) -0.015(6)
N4 0.0387(12) 0.0361(11) 0.0438(14) 0.0026(10) 0.0180(10) 0.0012(9)
N5 0.0337(11) 0.0350(11) 0.0451(14) 0.0060(10) 0.0123(10) 0.0010(9)
N6 0.049(2) 0.043(2) 0.068(3) 0.000 0.0294(19) 0.000
C1 0.0314(12) 0.0349(12) 0.0455(16) 0.0001(11) 0.0190(12) -0.0016(10)
C2 0.0402(14) 0.0348(13) 0.0466(17) 0.0030(12) 0.0202(13) 0.0001(11)
C3 0.0412(14) 0.0385(14) 0.0497(17) 0.0045(13) 0.0230(13) -0.0011(11)
C4 0.075(2) 0.0500(17) 0.0493(19) 0.0075(15) 0.0306(17) 0.0001(16)
C5 0.086(3) 0.0518(19) 0.062(2) 0.0199(17) 0.031(2) 0.0045(18)
C6 0.079(3) 0.0364(15) 0.075(3) 0.0090(16) 0.029(2) -0.0010(16)
C7 0.0594(19) 0.0352(14) 0.063(2) -0.0005(14) 0.0214(16) -0.0068(13)
C8 0.0399(14) 0.0343(13) 0.0515(17) 0.0041(12) 0.0203(13) -0.0026(11)
C9 0.0498(16) 0.0430(15) 0.0518(18) -0.0063(13) 0.0238(14) -0.0078(12)
N2 0.061(2) 0.064(2) 0.063(2) -0.0172(18) 0.0246(19) -0.0205(18)
C10 0.062(3) 0.067(3) 0.059(3) -0.006(3) 0.021(2) -0.026(2)
C11 0.077(3) 0.080(3) 0.071(3) -0.016(2) 0.023(2) 0.001(2)
C12 0.100(4) 0.103(4) 0.067(3) -0.017(3) 0.021(3) 0.007(3)
C13 0.115(4) 0.096(4) 0.071(3) -0.020(3) 0.003(3) -0.012(3)
C14 0.088(3) 0.099(4) 0.085(4) -0.003(3) 0.015(3) -0.038(3)
C15 0.079(3) 0.092(3) 0.079(3) -0.006(3) 0.018(2) -0.041(3)
C16 0.0437(15) 0.0417(15) 0.0413(16) -0.0011(12) 0.0207(13) 0.0023(12)
C29 0.0345(13) 0.0405(14) 0.0481(17) 0.0037(13) 0.0150(12) -0.0016(11)
C30 0.0390(14) 0.0426(15) 0.072(2) 0.0023(14) 0.0274(14) -0.0037(12)
C31 0.050(4) 0.040(4) 0.078(4) -0.001(4) 0.029(3) -0.004(3)
C32 0.054(5) 0.053(4) 0.084(5) 0.005(4) 0.032(4) -0.017(3)
C33 0.055(4) 0.068(4) 0.091(5) 0.005(4) 0.020(4) -0.024(3)
C34 0.056(4) 0.070(5) 0.092(4) 0.009(4) 0.010(4) -0.021(4)
C35 0.053(4) 0.055(5) 0.084(4) 0.003(4) 0.020(3) -0.011(4)
C36 0.0347(14) 0.0454(16) 0.0526(18) 0.0046(13) 0.0138(13) 0.0030(12)
C37 0.0490(18) 0.060(2) 0.091(3) 0.0153(19) 0.0358(19) 0.0092(15)
C38 0.053(2) 0.077(3) 0.106(3) 0.014(2) 0.039(2) 0.0213(19)
C39 0.057(2) 0.054(2) 0.086(3) 0.0003(19) 0.021(2) 0.0162(16)
C40 0.059(2) 0.0428(17) 0.076(3) 0.0085(16) 0.0191(19) 0.0029(14)
C41 0.0449(16) 0.0447(16) 0.065(2) 0.0041(15) 0.0208(15) 0.0006(13)
C42 0.052(2) 0.035(2) 0.075(3) 0.000 0.034(2) 0.000
C43 0.0475(16) 0.0393(15) 0.076(2) -0.0021(15) 0.0289(17) 0.0005(13)
C44 0.061(2) 0.0551(19) 0.084(3) 0.000(2) 0.030(2) -0.0043(17)
C45 0.062(2) 0.081(3) 0.081(3) -0.007(2) 0.018(2) -0.007(2)
C46 0.055(2) 0.069(3) 0.105(4) -0.018(3) 0.018(2) -0.0048(19)
C47 0.065(2) 0.048(2) 0.126(4) -0.007(2) 0.036(3) -0.0111(18)
C48 0.061(2) 0.0400(17) 0.104(3) 0.0033(18) 0.035(2) -0.0034(15)
C18A 0.048(3) 0.045(3) 0.045(3) -0.003(2) 0.016(2) 0.001(2)
C19A 0.054(3) 0.054(4) 0.048(3) -0.009(3) 0.004(3) 0.001(3)
C20A 0.057(4) 0.052(3) 0.050(3) -0.017(3) 0.011(3) 0.004(3)
C21A 0.051(4) 0.049(3) 0.053(3) -0.007(2) 0.017(3) 0.001(3)
C22A 0.053(3) 0.042(3) 0.041(3) -0.006(2) 0.017(3) -0.007(2)
C23A 0.047(3) 0.056(4) 0.053(3) -0.008(3) 0.007(3) 0.002(3)
C24A 0.052(4) 0.090(8) 0.077(5) -0.014(7) 0.026(4) 0.007(5)
C25A 0.080(5) 0.079(5) 0.067(8) 0.000(5) 0.017(6) 0.023(4)
C26A 0.049(3) 0.043(4) 0.052(3) -0.008(3) 0.016(3) 0.006(3)
C27A 0.060(6) 0.054(5) 0.074(6) -0.011(5) 0.012(5) 0.007(4)
C28A 0.055(4) 0.069(7) 0.079(6) -0.010(5) 0.023(4) -0.015(4)
N2A 0.070(4) 0.072(4) 0.068(4) -0.015(4) 0.021(4) -0.019(4)
C10A 0.055(4) 0.059(5) 0.058(4) -0.013(5) 0.026(4) -0.008(4)
C11A 0.076(4) 0.079(4) 0.073(5) -0.016(4) 0.023(4) -0.017(4)
C12A 0.098(5) 0.092(5) 0.077(5) -0.020(4) 0.020(5) -0.008(5)
C13A 0.106(6) 0.096(6) 0.081(6) -0.018(5) 0.011(5) -0.022(5)
C14A 0.098(5) 0.099(5) 0.078(5) -0.013(4) 0.015(4) -0.018(4)
C15A 0.083(5) 0.091(5) 0.080(5) -0.011(5) 0.013(4) -0.021(5)
C31A 0.052(3) 0.040(4) 0.077(4) 0.002(3) 0.035(3) -0.007(3)
C32A 0.051(4) 0.056(4) 0.080(5) 0.006(4) 0.027(4) -0.012(3)
C33A 0.052(4) 0.064(3) 0.093(5) 0.013(4) 0.022(4) -0.021(3)
C34A 0.067(4) 0.065(4) 0.095(5) 0.015(4) 0.005(4) -0.021(4)
C35A 0.063(4) 0.060(5) 0.078(4) 0.006(4) 0.013(3) -0.017(4)
C1A 0.217(14) 0.259(14) 0.242(11) 0.038(11) 0.092(11) 0.035(12)
C1B 0.221(9) 0.241(9) 0.244(9) 0.024(7) 0.109(7) -0.005(7)
C1C 0.243(8) 0.241(9) 0.249(8) 0.026(6) 0.112(6) -0.007(7)
C1D 0.273(9) 0.259(9) 0.260(9) 0.017(6) 0.108(6) -0.014(7)
C1E 0.274(10) 0.259(10) 0.264(9) 0.025(7) 0.113(7) -0.020(7)
C1F 0.322(16) 0.256(14) 0.281(14) 0.031(11) 0.122(12) 0.017(12)

loop_
_atom_type_symbol
_atom_type_description
_atom_type_scat_dispersion_real
_atom_type_scat_dispersion_imag
_atom_type_scat_source
C C 0.0033 0.0016 'International Tables Vol C Tables 4.2.6.8 and 6.1.1.4'
H H 0.0000 0.0000 'International Tables Vol C Tables 4.2.6.8 and 6.1.1.4'
N N 0.0061 0.0033 'International Tables Vol C Tables 4.2.6.8 and 6.1.1.4'
Yb Yb -0.3850 5.5486 'International Tables Vol C Tables 4.2.6.8 and 6.1.1.4'

loop_
_geom_angle_atom_site_label_1
_geom_angle_atom_site_label_2
_geom_angle_atom_site_label_3
_geom_angle
_geom_angle_site_symmetry_1
_geom_angle_site_symmetry_3
_geom_angle_publ_flag
N3 Yb1 N3 160.37(10) . 2_655 ?
N3 Yb1 C1 98.10(7) . 2_655 ?
N3 Yb1 C1 64.60(7) . . ?
N3 Yb1 C1 64.60(7) 2_655 2_655 ?
N3 Yb1 C1 98.10(7) 2_655 . ?
N4 Yb1 N3 81.69(8) 2_655 2_655 ?
N4 Yb1 N3 84.46(8) 2_655 . ?
N4 Yb1 N3 84.46(8) . 2_655 ?
N4 Yb1 N3 81.69(8) . . ?
N4 Yb1 N4 89.96(11) 2_655 . ?
N4 Yb1 N5 34.44(8) . . ?
N4 Yb1 N5 122.40(8) 2_655 . ?
N4 Yb1 N5 34.44(8) 2_655 2_655 ?
N4 Yb1 N5 122.40(8) . 2_655 ?
N4 Yb1 C1 74.14(8) . 2_655 ?
N4 Yb1 C1 22.72(7) . . ?
N4 Yb1 C1 22.72(7) 2_655 2_655 ?
N4 Yb1 C1 74.14(8) 2_655 . ?
N5 Yb1 N3 100.05(8) . 2_655 ?
N5 Yb1 N3 75.87(8) . . ?
N5 Yb1 N3 75.87(8) 2_655 2_655 ?
N5 Yb1 N3 100.05(8) 2_655 . ?
N5 Yb1 N5 156.43(11) . 2_655 ?
N5 Yb1 C1 108.56(8) 2_655 . ?
N5 Yb1 C1 48.43(7) 2_655 2_655 ?
N5 Yb1 C1 48.43(7) . . ?
N5 Yb1 C1 108.56(8) . 2_655 ?
N6 Yb1 N3 99.81(5) . . ?
N6 Yb1 N3 99.81(5) . 2_655 ?
N6 Yb1 N4 135.02(6) . . ?
N6 Yb1 N4 135.02(6) . 2_655 ?
N6 Yb1 N5 101.78(6) . . ?
N6 Yb1 N5 101.79(6) . 2_655 ?
N6 Yb1 C1 147.70(5) . . ?
N6 Yb1 C1 147.70(5) . 2_655 ?
C1 Yb1 C1 64.61(10) . 2_655 ?
C1 N1 C8 109.1(2) . . ?
C1 N1 C9 124.9(2) . . ?
C8 N1 C9 126.0(2) . . ?
C17 N3 Yb1 123.76(17) . . ?
C16 N3 Yb1 120.31(19) . . ?
C16 N3 C17 114.3(2) . . ?
C18 C17 N3 116.1(7) . . ?
C22 C17 N3 122.8(7) . . ?
C22 C17 C18 121.1(9) . . ?
C18A C17 N3 121.7(5) . . ?
C18A C17 C22A 121.9(6) . . ?
C22A C17 N3 116.3(5) . . ?
C17 C18 C23 126.2(12) . . ?
C19 C18 C17 118.7(11) . . ?
C19 C18 C23 115.2(11) . . ?
C18 C19 H19 119.3 . . ?
C20 C19 C18 121.4(13) . . ?
C20 C19 H19 119.3 . . ?
C19 C20 H20 120.1 . . ?
C19 C20 C21 119.7(13) . . ?
C21 C20 H20 120.1 . . ?
C20 C21 H21 119.0 . . ?
C20 C21 C22 122.0(13) . . ?
C22 C21 H21 119.0 . . ?
C17 C22 C21 117.1(11) . . ?
C17 C22 C26 120.4(11) . . ?
C21 C22 C26 122.5(11) . . ?
C18 C23 H23 108.9 . . ?
C18 C23 C24 112.3(11) . . ?
C18 C23 C25 109.4(14) . . ?
C24 C23 H23 108.9 . . ?
C24 C23 C25 108.4(14) . . ?
C25 C23 H23 108.9 . . ?
C23 C24 H24A 109.5 . . ?
C23 C24 H24B 109.5 . . ?
C23 C24 H24C 109.5 . . ?
H24A C24 H24B 109.5 . . ?
H24A C24 H24C 109.5 . . ?
H24B C24 H24C 109.5 . . ?
C23 C25 H25A 109.5 . . ?
C23 C25 H25B 109.5 . . ?
C23 C25 H25C 109.5 . . ?
H25A C25 H25B 109.5 . . ?
H25A C25 H25C 109.5 . . ?
H25B C25 H25C 109.5 . . ?
C22 C26 H26 108.6 . . ?
C22 C26 C27 112.1(11) . . ?
C22 C26 C28 108.8(13) . . ?
C27 C26 H26 108.6 . . ?
C28 C26 H26 108.6 . . ?
C28 C26 C27 109.9(14) . . ?
C26 C27 H27A 109.5 . . ?
C26 C27 H27B 109.5 . . ?
C26 C27 H27C 109.5 . . ?
H27A C27 H27B 109.5 . . ?
H27A C27 H27C 109.5 . . ?
H27B C27 H27C 109.5 . . ?
C26 C28 H28A 109.5 . . ?
C26 C28 H28B 109.5 . . ?
C26 C28 H28C 109.5 . . ?
H28A C28 H28B 109.5 . . ?
H28A C28 H28C 109.5 . . ?
H28B C28 H28C 109.5 . . ?
N5 N4 Yb1 75.10(13) . . ?
C1 N4 Yb1 115.71(17) . . ?
C1 N4 N5 119.9(2) . . ?
N4 N5 Yb1 70.46(13) . . ?
C29 N5 Yb1 163.2(2) . . ?
C29 N5 N4 123.1(2) . . ?
C42 N6 Yb1 180.0 . . ?
N1 C1 Yb1 141.05(18) . . ?
N1 C1 C2 109.0(2) . . ?
N4 C1 Yb1 41.57(12) . . ?
N4 C1 N1 120.1(3) . . ?
N4 C1 C2 130.6(2) . . ?
C2 C1 Yb1 95.01(16) . . ?
C1 C2 C3 106.5(2) . . ?
C1 C2 C16 127.4(3) . . ?
C16 C2 C3 125.6(3) . . ?
C4 C3 C2 134.1(3) . . ?
C4 C3 C8 118.6(3) . . ?
C8 C3 C2 106.9(2) . . ?
C3 C4 H4 120.2 . . ?
C5 C4 C3 119.7(3) . . ?
C5 C4 H4 120.2 . . ?
C4 C5 H5 119.6 . . ?
C4 C5 C6 120.8(3) . . ?
C6 C5 H5 119.6 . . ?
C5 C6 H6 119.2 . . ?
C7 C6 C5 121.5(3) . . ?
C7 C6 H6 119.2 . . ?
C6 C7 H7 121.3 . . ?
C6 C7 C8 117.4(3) . . ?
C8 C7 H7 121.3 . . ?
N1 C8 C3 108.4(2) . . ?
N1 C8 C7 129.6(3) . . ?
C7 C8 C3 122.0(3) . . ?
N1 C9 H9AA 108.8 . . ?
N1 C9 H9AB 108.8 . . ?
N1 C9 H9BC 109.6 . . ?
N1 C9 H9BD 109.6 . . ?
N1 C9 C10 113.6(3) . . ?
N1 C9 C10A 110.1(7) . . ?
H9AA C9 H9AB 107.7 . . ?
H9BC C9 H9BD 108.1 . . ?
C10 C9 H9AA 108.8 . . ?
C10 C9 H9AB 108.8 . . ?
C10A C9 H9BC 109.6 . . ?
C10A C9 H9BD 109.6 . . ?
C10 N2 C11 114.5(5) . . ?
C10 N2 C15 109.6(6) . . ?
C11 N2 C15 110.9(5) . . ?
C9 C10 H10A 108.7 . . ?
C9 C10 H10B 108.7 . . ?
N2 C10 C9 114.4(5) . . ?
N2 C10 H10A 108.7 . . ?
N2 C10 H10B 108.7 . . ?
H10A C10 H10B 107.6 . . ?
N2 C11 H11A 109.1 . . ?
N2 C11 H11B 109.1 . . ?
N2 C11 C12 112.4(5) . . ?
H11A C11 H11B 107.8 . . ?
C12 C11 H11A 109.1 . . ?
C12 C11 H11B 109.1 . . ?
C11 C12 H12A 109.6 . . ?
C11 C12 H12B 109.6 . . ?
H12A C12 H12B 108.1 . . ?
C13 C12 C11 110.5(6) . . ?
C13 C12 H12A 109.6 . . ?
C13 C12 H12B 109.6 . . ?
C12 C13 H13A 109.4 . . ?
C12 C13 H13B 109.4 . . ?
C12 C13 C14 111.3(6) . . ?
H13A C13 H13B 108.0 . . ?
C14 C13 H13A 109.4 . . ?
C14 C13 H13B 109.4 . . ?
C13 C14 H14A 109.7 . . ?
C13 C14 H14B 109.7 . . ?
H14A C14 H14B 108.2 . . ?
C15 C14 C13 109.8(6) . . ?
C15 C14 H14A 109.7 . . ?
C15 C14 H14B 109.7 . . ?
N2 C15 C14 112.0(5) . . ?
N2 C15 H15A 109.2 . . ?
N2 C15 H15B 109.2 . . ?
C14 C15 H15A 109.2 . . ?
C14 C15 H15B 109.2 . . ?
H15A C15 H15B 107.9 . . ?
N3 C16 C2 128.0(3) . . ?
N3 C16 H16 116.0 . . ?
C2 C16 H16 116.0 . . ?
N5 C29 C30 126.2(3) . . ?
N5 C29 C36 118.6(3) . . ?
C36 C29 C30 115.0(2) . . ?
C31 C30 C29 127.8(7) . . ?
C31 C30 C35 117.8(8) . . ?
C35 C30 C29 113.5(6) . . ?
C31A C30 C29 118.0(6) . . ?
C31A C30 C35A 119.5(8) . . ?
C35A C30 C29 122.5(6) . . ?
C30 C31 H31 119.6 . . ?
C30 C31 C32 120.8(11) . . ?
C32 C31 H31 119.6 . . ?
C31 C32 H32 119.8 . . ?
C33 C32 C31 120.4(11) . . ?
C33 C32 H32 119.8 . . ?
C32 C33 H33 120.3 . . ?
C34 C33 C32 119.3(10) . . ?
C34 C33 H33 120.3 . . ?
C33 C34 H34 119.2 . . ?
C33 C34 C35 121.6(10) . . ?
C35 C34 H34 119.2 . . ?
C30 C35 H35 120.3 . . ?
C34 C35 C30 119.3(9) . . ?
C34 C35 H35 120.3 . . ?
C37 C36 C29 120.9(3) . . ?
C37 C36 C41 117.9(3) . . ?
C41 C36 C29 121.0(3) . . ?
C36 C37 H37 119.4 . . ?
C38 C37 C36 121.2(3) . . ?
C38 C37 H37 119.4 . . ?
C37 C38 H38 119.8 . . ?
C39 C38 C37 120.5(4) . . ?
C39 C38 H38 119.8 . . ?
C38 C39 H39 120.2 . . ?
C38 C39 C40 119.6(3) . . ?
C40 C39 H39 120.2 . . ?
C39 C40 H40 119.7 . . ?
C41 C40 C39 120.5(3) . . ?
C41 C40 H40 119.7 . . ?
C36 C41 H41 119.9 . . ?
C40 C41 C36 120.2(3) . . ?
C40 C41 H41 119.9 . . ?
N6 C42 C43 122.50(18) . 2_655 ?
N6 C42 C43 122.50(18) . . ?
C43 C42 C43 115.0(4) . 2_655 ?
C44 C43 C42 119.5(3) . . ?
C48 C43 C42 123.2(3) . . ?
C48 C43 C44 117.3(3) . . ?
C43 C44 H44 119.5 . . ?
C45 C44 C43 121.0(4) . . ?
C45 C44 H44 119.5 . . ?
C44 C45 H45 119.6 . . ?
C46 C45 C44 120.8(4) . . ?
C46 C45 H45 119.6 . . ?
C45 C46 H46 120.3 . . ?
C45 C46 C47 119.4(4) . . ?
C47 C46 H46 120.3 . . ?
C46 C47 H47 119.4 . . ?
C46 C47 C48 121.2(4) . . ?
C48 C47 H47 119.4 . . ?
C43 C48 H48 119.8 . . ?
C47 C48 C43 120.4(4) . . ?
C47 C48 H48 119.8 . . ?
C17 C18A C19A 117.4(7) . . ?
C17 C18A C23A 121.5(8) . . ?
C19A C18A C23A 121.2(7) . . ?
C18A C19A H19A 119.1 . . ?
C20A C19A C18A 121.8(8) . . ?
C20A C19A H19A 119.1 . . ?
C19A C20A H20A 120.0 . . ?
C19A C20A C21A 120.0(8) . . ?
C21A C20A H20A 120.0 . . ?
C20A C21A H21A 119.5 . . ?
C20A C21A C22A 121.0(8) . . ?
C22A C21A H21A 119.5 . . ?
C17 C22A C26A 122.9(7) . . ?
C21A C22A C17 117.9(7) . . ?
C21A C22A C26A 119.2(7) . . ?
C18A C23A H23A 107.2 . . ?
C18A C23A C24A 110.7(7) . . ?
C18A C23A C25A 112.8(10) . . ?
C24A C23A H23A 107.2 . . ?
C25A C23A H23A 107.2 . . ?
C25A C23A C24A 111.5(10) . . ?
C23A C24A H24D 109.5 . . ?
C23A C24A H24E 109.5 . . ?
C23A C24A H24F 109.5 . . ?
H24D C24A H24E 109.5 . . ?
H24D C24A H24F 109.5 . . ?
H24E C24A H24F 109.5 . . ?
C23A C25A H25D 109.5 . . ?
C23A C25A H25E 109.5 . . ?
C23A C25A H25F 109.5 . . ?
H25D C25A H25E 109.5 . . ?
H25D C25A H25F 109.5 . . ?
H25E C25A H25F 109.5 . . ?
C22A C26A H26A 107.1 . . ?
C22A C26A C27A 113.1(7) . . ?
C27A C26A H26A 107.1 . . ?
C28A C26A C22A 110.1(8) . . ?
C28A C26A H26A 107.1 . . ?
C28A C26A C27A 111.9(9) . . ?
C26A C27A H27D 109.5 . . ?
C26A C27A H27E 109.5 . . ?
C26A C27A H27F 109.5 . . ?
H27D C27A H27E 109.5 . . ?
H27D C27A H27F 109.5 . . ?
H27E C27A H27F 109.5 . . ?
C26A C28A H28D 109.5 . . ?
C26A C28A H28E 109.5 . . ?
C26A C28A H28F 109.5 . . ?
H28D C28A H28E 109.5 . . ?
H28D C28A H28F 109.5 . . ?
H28E C28A H28F 109.5 . . ?
C10A N2A C11A 112.6(17) . . ?
C15A N2A C10A 110.4(16) . . ?
C15A N2A C11A 110.3(17) . . ?
C9 C10A H10C 109.9 . . ?
C9 C10A H10D 109.9 . . ?
N2A C10A C9 108.9(14) . . ?
N2A C10A H10C 109.9 . . ?
N2A C10A H10D 109.9 . . ?
H10C C10A H10D 108.3 . . ?
N2A C11A H11C 109.4 . . ?
N2A C11A H11D 109.4 . . ?
N2A C11A C12A 111.3(15) . . ?
H11C C11A H11D 108.0 . . ?
C12A C11A H11C 109.4 . . ?
C12A C11A H11D 109.4 . . ?
C11A C12A H12C 110.0 . . ?
C11A C12A H12D 110.0 . . ?
H12C C12A H12D 108.3 . . ?
C13A C12A C11A 108.7(16) . . ?
C13A C12A H12C 110.0 . . ?
C13A C12A H12D 110.0 . . ?
C12A C13A H13C 110.6 . . ?
C12A C13A H13D 110.6 . . ?
C12A C13A C14A 105.9(16) . . ?
H13C C13A H13D 108.7 . . ?
C14A C13A H13C 110.6 . . ?
C14A C13A H13D 110.6 . . ?
C13A C14A H14C 111.0 . . ?
C13A C14A H14D 111.0 . . ?
C13A C14A C15A 103.8(15) . . ?
H14C C14A H14D 109.0 . . ?
C15A C14A H14C 111.0 . . ?
C15A C14A H14D 111.0 . . ?
N2A C15A C14A 108.9(16) . . ?
N2A C15A H15C 109.9 . . ?
N2A C15A H15D 109.9 . . ?
C14A C15A H15C 109.9 . . ?
C14A C15A H15D 109.9 . . ?
H15C C15A H15D 108.3 . . ?
C30 C31A H31A 119.8 . . ?
C32A C31A C30 120.4(10) . . ?
C32A C31A H31A 119.8 . . ?
C31A C32A H32A 120.1 . . ?
C33A C32A C31A 119.8(10) . . ?
C33A C32A H32A 120.1 . . ?
C32A C33A H33A 119.6 . . ?
C32A C33A C34A 120.9(9) . . ?
C34A C33A H33A 119.6 . . ?
C33A C34A H34A 120.3 . . ?
C33A C34A C35A 119.3(9) . . ?
C35A C34A H34A 120.3 . . ?
C30 C35A C34A 119.4(9) . . ?
C30 C35A H35A 120.3 . . ?
C34A C35A H35A 120.3 . . ?
H1AA C1A H1AB 109.5 . . ?
H1AA C1A H1AC 109.5 . . ?
H1AB C1A H1AC 109.5 . . ?
C1B C1A H1AA 109.5 . . ?
C1B C1A H1AB 109.5 . . ?
C1B C1A H1AC 109.5 . . ?
C1A C1B H1BA 103.6 . . ?
C1A C1B H1BB 103.6 . . ?
H1BA C1B H1BB 105.3 . . ?
C1C C1B C1A 134(2) . . ?
C1C C1B H1BA 103.6 . . ?
C1C C1B H1BB 103.6 . . ?
C1B C1C H1CA 99.4 . . ?
C1B C1C H1CB 99.4 . . ?
H1CA C1C H1CB 104.0 . . ?
C1D C1C C1B 149(2) . . ?
C1D C1C H1CA 99.4 . . ?
C1D C1C H1CB 99.4 . . ?
C1C C1D H1DA 104.2 . . ?
C1C C1D H1DB 104.2 . . ?
C1C C1D C1E 132(2) . . ?
H1DA C1D H1DB 105.5 . . ?
C1E C1D H1DA 104.2 . . ?
C1E C1D H1DB 104.2 . . ?
C1D C1E H1EA 106.6 . . ?
C1D C1E H1EB 106.6 . . ?
C1D C1E C1F 122.9(19) . . ?
H1EA C1E H1EB 106.6 . . ?
C1F C1E H1EA 106.6 . . ?
C1F C1E H1EB 106.6 . . ?
C1E C1F H1FA 109.5 . . ?
C1E C1F H1FB 109.5 . . ?
C1E C1F H1FC 109.5 . . ?
H1FA C1F H1FB 109.5 . . ?
H1FA C1F H1FC 109.5 . . ?
H1FB C1F H1FC 109.5 . . ?

loop_
_geom_bond_atom_site_label_1
_geom_bond_atom_site_label_2
_geom_bond_distance
_geom_bond_site_symmetry_2
_geom_bond_publ_flag
Yb1 N3 2.480(3) 2_655 ?
Yb1 N3 2.480(3) . ?
Yb1 N4 2.338(2) 2_655 ?
Yb1 N4 2.338(2) . ?
Yb1 N5 2.398(2) 2_655 ?
Yb1 N5 2.398(2) . ?
Yb1 N6 2.172(4) . ?
Yb1 C1 3.175(3) . ?
Yb1 C1 3.175(3) 2_655 ?
N1 C1 1.371(3) . ?
N1 C8 1.398(4) . ?
N1 C9 1.467(4) . ?
N3 C17 1.457(4) . ?
N3 C16 1.296(4) . ?
C17 C18 1.408(11) . ?
C17 C22 1.399(11) . ?
C17 C18A 1.393(8) . ?
C17 C22A 1.407(8) . ?
C18 C19 1.398(12) . ?
C18 C23 1.527(12) . ?
C19 H19 0.9300 . ?
C19 C20 1.354(13) . ?
C20 H20 0.9300 . ?
C20 C21 1.383(13) . ?
C21 H21 0.9300 . ?
C21 C22 1.409(12) . ?
C22 C26 1.516(12) . ?
C23 H23 0.9800 . ?
C23 C24 1.529(13) . ?
C23 C25 1.536(14) . ?
C24 H24A 0.9600 . ?
C24 H24B 0.9600 . ?
C24 H24C 0.9600 . ?
C25 H25A 0.9600 . ?
C25 H25B 0.9600 . ?
C25 H25C 0.9600 . ?
C26 H26 0.9800 . ?
C26 C27 1.527(12) . ?
C26 C28 1.520(14) . ?
C27 H27A 0.9600 . ?
C27 H27B 0.9600 . ?
C27 H27C 0.9600 . ?
C28 H28A 0.9600 . ?
C28 H28B 0.9600 . ?
C28 H28C 0.9600 . ?
N4 N5 1.403(3) . ?
N4 C1 1.361(3) . ?
N5 C29 1.288(3) . ?
N6 C42 1.235(5) . ?
C1 C2 1.412(4) . ?
C2 C3 1.446(4) . ?
C2 C16 1.414(4) . ?
C3 C4 1.398(4) . ?
C3 C8 1.401(4) . ?
C4 H4 0.9300 . ?
C4 C5 1.372(5) . ?
C5 H5 0.9300 . ?
C5 C6 1.389(6) . ?
C6 H6 0.9300 . ?
C6 C7 1.377(5) . ?
C7 H7 0.9300 . ?
C7 C8 1.399(4) . ?
C9 H9AA 0.9700 . ?
C9 H9AB 0.9700 . ?
C9 H9BC 0.9700 . ?
C9 H9BD 0.9700 . ?
C9 C10 1.526(5) . ?
C9 C10A 1.503(14) . ?
N2 C10 1.439(7) . ?
N2 C11 1.443(8) . ?
N2 C15 1.468(8) . ?
C10 H10A 0.9700 . ?
C10 H10B 0.9700 . ?
C11 H11A 0.9700 . ?
C11 H11B 0.9700 . ?
C11 C12 1.522(8) . ?
C12 H12A 0.9700 . ?
C12 H12B 0.9700 . ?
C12 C13 1.487(9) . ?
C13 H13A 0.9700 . ?
C13 H13B 0.9700 . ?
C13 C14 1.530(9) . ?
C14 H14A 0.9700 . ?
C14 H14B 0.9700 . ?
C14 C15 1.520(8) . ?
C15 H15A 0.9700 . ?
C15 H15B 0.9700 . ?
C16 H16 0.9300 . ?
C29 C30 1.501(4) . ?
C29 C36 1.493(4) . ?
C30 C31 1.367(11) . ?
C30 C35 1.416(10) . ?
C30 C31A 1.385(10) . ?
C30 C35A 1.390(10) . ?
C31 H31 0.9300 . ?
C31 C32 1.398(11) . ?
C32 H32 0.9300 . ?
C32 C33 1.362(12) . ?
C33 H33 0.9300 . ?
C33 C34 1.349(12) . ?
C34 H34 0.9300 . ?
C34 C35 1.386(10) . ?
C35 H35 0.9300 . ?
C36 C37 1.389(4) . ?
C36 C41 1.401(4) . ?
C37 H37 0.9300 . ?
C37 C38 1.379(5) . ?
C38 H38 0.9300 . ?
C38 C39 1.362(6) . ?
C39 H39 0.9300 . ?
C39 C40 1.386(6) . ?
C40 H40 0.9300 . ?
C40 C41 1.382(4) . ?
C41 H41 0.9300 . ?
C42 C43 1.513(4) . ?
C42 C43 1.513(4) 2_655 ?
C43 C44 1.399(5) . ?
C43 C48 1.393(4) . ?
C44 H44 0.9300 . ?
C44 C45 1.384(5) . ?
C45 H45 0.9300 . ?
C45 C46 1.357(6) . ?
C46 H46 0.9300 . ?
C46 C47 1.365(7) . ?
C47 H47 0.9300 . ?
C47 C48 1.388(6) . ?
C48 H48 0.9300 . ?
C18A C19A 1.406(9) . ?
C18A C23A 1.520(9) . ?
C19A H19A 0.9300 . ?
C19A C20A 1.367(9) . ?
C20A H20A 0.9300 . ?
C20A C21A 1.381(9) . ?
C21A H21A 0.9300 . ?
C21A C22A 1.396(9) . ?
C22A C26A 1.511(8) . ?
C23A H23A 0.9800 . ?
C23A C24A 1.528(10) . ?
C23A C25A 1.524(11) . ?
C24A H24D 0.9600 . ?
C24A H24E 0.9600 . ?
C24A H24F 0.9600 . ?
C25A H25D 0.9600 . ?
C25A H25E 0.9600 . ?
C25A H25F 0.9600 . ?
C26A H26A 0.9800 . ?
C26A C27A 1.531(9) . ?
C26A C28A 1.502(10) . ?
C27A H27D 0.9600 . ?
C27A H27E 0.9600 . ?
C27A H27F 0.9600 . ?
C28A H28D 0.9600 . ?
C28A H28E 0.9600 . ?
C28A H28F 0.9600 . ?
N2A C10A 1.460(14) . ?
N2A C11A 1.461(15) . ?
N2A C15A 1.454(15) . ?
C10A H10C 0.9700 . ?
C10A H10D 0.9700 . ?
C11A H11C 0.9700 . ?
C11A H11D 0.9700 . ?
C11A C12A 1.509(17) . ?
C12A H12C 0.9700 . ?
C12A H12D 0.9700 . ?
C12A C13A 1.505(19) . ?
C13A H13C 0.9700 . ?
C13A H13D 0.9700 . ?
C13A C14A 1.554(17) . ?
C14A H14C 0.9700 . ?
C14A H14D 0.9700 . ?
C14A C15A 1.560(18) . ?
C15A H15C 0.9700 . ?
C15A H15D 0.9700 . ?
C31A H31A 0.9300 . ?
C31A C32A 1.385(10) . ?
C32A H32A 0.9300 . ?
C32A C33A 1.361(11) . ?
C33A H33A 0.9300 . ?
C33A C34A 1.384(12) . ?
C34A H34A 0.9300 . ?
C34A C35A 1.401(10) . ?
C35A H35A 0.9300 . ?
C1A H1AA 0.9600 . ?
C1A H1AB 0.9600 . ?
C1A H1AC 0.9600 . ?
C1A C1B 1.414(12) . ?
C1B H1BA 0.9700 . ?
C1B H1BB 0.9700 . ?
C1B C1C 1.408(11) . ?
C1C H1CA 0.9700 . ?
C1C H1CB 0.9700 . ?
C1C C1D 1.396(11) . ?
C1D H1DA 0.9700 . ?
C1D H1DB 0.9700 . ?
C1D C1E 1.435(12) . ?
C1E H1EA 0.9700 . ?
C1E H1EB 0.9700 . ?
C1E C1F 1.483(12) . ?
C1F H1FA 0.9600 . ?
C1F H1FB 0.9600 . ?
C1F H1FC 0.9600 . ?

loop_
_geom_torsion_atom_site_label_1
_geom_torsion_atom_site_label_2
_geom_torsion_atom_site_label_3
_geom_torsion_atom_site_label_4
_geom_torsion
_geom_torsion_site_symmetry_1
_geom_torsion_site_symmetry_2
_geom_torsion_site_symmetry_3
_geom_torsion_site_symmetry_4
_geom_torsion_publ_flag
Yb1 N3 C17 C18 93.9(8) . . . . ?
Yb1 N3 C17 C22 -86.9(9) . . . . ?
Yb1 N3 C17 C18A 88.9(6) . . . . ?
Yb1 N3 C17 C22A -92.8(5) . . . . ?
Yb1 N3 C16 C2 12.2(4) . . . . ?
Yb1 N4 N5 C29 168.9(3) . . . . ?
Yb1 N4 C1 N1 134.5(2) . . . . ?
Yb1 N4 C1 C2 -37.6(3) . . . . ?
Yb1 N5 C29 C30 134.4(6) . . . . ?
Yb1 N5 C29 C36 -50.3(8) . . . . ?
Yb1 C1 C2 C3 151.60(18) . . . . ?
Yb1 C1 C2 C16 -20.1(3) . . . . ?
N1 C1 C2 C3 2.8(3) . . . . ?
N1 C1 C2 C16 -168.9(3) . . . . ?
N1 C9 C10 N2 -159.5(5) . . . . ?
N1 C9 C10A N2A 170.6(14) . . . . ?
N3 C17 C18 C19 178.8(6) . . . . ?
N3 C17 C18 C23 0.2(14) . . . . ?
N3 C17 C22 C21 -178.9(9) . . . . ?
N3 C17 C22 C26 -0.7(13) . . . . ?
N3 C17 C18A C19A 176.7(6) . . . . ?
N3 C17 C18A C23A -3.7(11) . . . . ?
N3 C17 C22A C21A -176.3(6) . . . . ?
N3 C17 C22A C26A 2.1(8) . . . . ?
C17 N3 C16 C2 178.1(3) . . . . ?
C17 C18 C19 C20 -1.1(12) . . . . ?
C17 C18 C23 C24 -123.6(17) . . . . ?
C17 C18 C23 C25 116.0(18) . . . . ?
C17 C22 C26 C27 142.2(18) . . . . ?
C17 C22 C26 C28 -96.0(15) . . . . ?
C17 C18A C19A C20A 0.2(11) . . . . ?
C17 C18A C23A C24A -130.9(11) . . . . ?
C17 C18A C23A C25A 103.4(13) . . . . ?
C17 C22A C26A C27A 139.4(12) . . . . ?
C17 C22A C26A C28A -94.6(10) . . . . ?
C18 C17 C22 C21 0.3(15) . . . . ?
C18 C17 C22 C26 178.5(10) . . . . ?
C18 C19 C20 C21 3(2) . . . . ?
C19 C18 C23 C24 57.7(16) . . . . ?
C19 C18 C23 C25 -62.7(17) . . . . ?
C19 C20 C21 C22 -3(3) . . . . ?
C20 C21 C22 C17 1(2) . . . . ?
C20 C21 C22 C26 -176.8(15) . . . . ?
C21 C22 C26 C27 -40(2) . . . . ?
C21 C22 C26 C28 82.2(15) . . . . ?
C22 C17 C18 C19 -0.5(12) . . . . ?
C22 C17 C18 C23 -179.1(10) . . . . ?
C23 C18 C19 C20 177.7(14) . . . . ?
N4 N5 C29 C30 -6.8(5) . . . . ?
N4 N5 C29 C36 168.6(3) . . . . ?
N4 C1 C2 C3 175.6(3) . . . . ?
N4 C1 C2 C16 3.9(5) . . . . ?
N5 N4 C1 Yb1 87.0(2) . . . . ?
N5 N4 C1 N1 -138.5(2) . . . . ?
N5 N4 C1 C2 49.4(4) . . . . ?
N5 C29 C30 C31 -80.9(11) . . . . ?
N5 C29 C30 C35 110.0(8) . . . . ?
N5 C29 C30 C31A -88.1(9) . . . . ?
N5 C29 C30 C35A 89.6(9) . . . . ?
N5 C29 C36 C37 166.6(3) . . . . ?
N5 C29 C36 C41 -16.9(4) . . . . ?
N6 C42 C43 C44 32.0(3) . . . . ?
N6 C42 C43 C48 -144.6(3) . . . . ?
C1 N1 C8 C3 -1.5(3) . . . . ?
C1 N1 C8 C7 175.3(3) . . . . ?
C1 N1 C9 C10 125.6(4) . . . . ?
C1 N1 C9 C10A 102.4(9) . . . . ?
C1 N4 N5 Yb1 -111.4(2) . . . . ?
C1 N4 N5 C29 57.5(4) . . . . ?
C1 C2 C3 C4 -176.5(3) . . . . ?
C1 C2 C3 C8 -3.6(3) . . . . ?
C1 C2 C16 N3 11.3(5) . . . . ?
C2 C3 C4 C5 174.3(3) . . . . ?
C2 C3 C8 N1 3.2(3) . . . . ?
C2 C3 C8 C7 -173.9(3) . . . . ?
C3 C2 C16 N3 -158.9(3) . . . . ?
C3 C4 C5 C6 -2.8(6) . . . . ?
C4 C3 C8 N1 177.4(3) . . . . ?
C4 C3 C8 C7 0.3(4) . . . . ?
C4 C5 C6 C7 1.3(6) . . . . ?
C5 C6 C7 C8 1.0(6) . . . . ?
C6 C7 C8 N1 -178.2(3) . . . . ?
C6 C7 C8 C3 -1.7(5) . . . . ?
C8 N1 C1 Yb1 -125.7(3) . . . . ?
C8 N1 C1 N4 -174.5(2) . . . . ?
C8 N1 C1 C2 -0.9(3) . . . . ?
C8 N1 C9 C10 -52.7(5) . . . . ?
C8 N1 C9 C10A -75.9(9) . . . . ?
C8 C3 C4 C5 2.0(5) . . . . ?
C9 N1 C1 Yb1 55.8(4) . . . . ?
C9 N1 C1 N4 6.9(4) . . . . ?
C9 N1 C1 C2 -179.4(2) . . . . ?
C9 N1 C8 C3 177.0(3) . . . . ?
C9 N1 C8 C7 -6.2(5) . . . . ?
N2 C11 C12 C13 56.2(8) . . . . ?
C10 N2 C11 C12 177.7(6) . . . . ?
C10 N2 C15 C14 -175.0(6) . . . . ?
C11 N2 C10 C9 -57.9(8) . . . . ?
C11 N2 C15 C14 57.7(9) . . . . ?
C11 C12 C13 C14 -53.6(8) . . . . ?
C12 C13 C14 C15 53.5(9) . . . . ?
C13 C14 C15 N2 -55.1(8) . . . . ?
C15 N2 C10 C9 176.8(5) . . . . ?
C15 N2 C11 C12 -57.7(8) . . . . ?
C16 N3 C17 C18 -71.5(8) . . . . ?
C16 N3 C17 C22 107.8(9) . . . . ?
C16 N3 C17 C18A -76.5(7) . . . . ?
C16 N3 C17 C22A 101.8(5) . . . . ?
C16 C2 C3 C4 -4.6(5) . . . . ?
C16 C2 C3 C8 168.2(3) . . . . ?
C29 C30 C31 C32 -170.6(10) . . . . ?
C29 C30 C35 C34 177.3(9) . . . . ?
C29 C30 C31A C32A -177.5(10) . . . . ?
C29 C30 C35A C34A 174.4(7) . . . . ?
C29 C36 C37 C38 177.2(4) . . . . ?
C29 C36 C41 C40 -176.4(3) . . . . ?
C30 C29 C36 C37 -17.6(5) . . . . ?
C30 C29 C36 C41 159.0(3) . . . . ?
C30 C31 C32 C33 -6(2) . . . . ?
C30 C31A C32A C33A 3.1(19) . . . . ?
C31 C30 C35 C34 7.0(15) . . . . ?
C31 C32 C33 C34 9(2) . . . . ?
C32 C33 C34 C35 -4(2) . . . . ?
C33 C34 C35 C30 -4.4(18) . . . . ?
C35 C30 C31 C32 -1.9(17) . . . . ?
C36 C29 C30 C31 103.7(10) . . . . ?
C36 C29 C30 C35 -65.4(8) . . . . ?
C36 C29 C30 C31A 96.4(9) . . . . ?
C36 C29 C30 C35A -85.9(9) . . . . ?
C36 C37 C38 C39 -1.5(7) . . . . ?
C37 C36 C41 C40 0.3(5) . . . . ?
C37 C38 C39 C40 1.6(7) . . . . ?
C38 C39 C40 C41 -0.9(7) . . . . ?
C39 C40 C41 C36 -0.1(6) . . . . ?
C41 C36 C37 C38 0.5(6) . . . . ?
C42 C43 C44 C45 -179.0(3) . . . . ?
C42 C43 C48 C47 177.5(3) . . . . ?
C43 C42 C43 C44 -148.0(3) 2_655 . . . ?
C43 C42 C43 C48 35.4(3) 2_655 . . . ?
C43 C44 C45 C46 1.6(6) . . . . ?
C44 C43 C48 C47 0.8(5) . . . . ?
C44 C45 C46 C47 0.5(7) . . . . ?
C45 C46 C47 C48 -1.8(7) . . . . ?
C46 C47 C48 C43 1.2(6) . . . . ?
C48 C43 C44 C45 -2.1(6) . . . . ?
C18A C17 C22A C21A 2.0(10) . . . . ?
C18A C17 C22A C26A -179.6(7) . . . . ?
C18A C19A C20A C21A 0.5(14) . . . . ?
C19A C18A C23A C24A 48.7(12) . . . . ?
C19A C18A C23A C25A -77.0(13) . . . . ?
C19A C20A C21A C22A 0.1(16) . . . . ?
C20A C21A C22A C17 -1.3(13) . . . . ?
C20A C21A C22A C26A -179.8(9) . . . . ?
C21A C22A C26A C27A -42.2(13) . . . . ?
C21A C22A C26A C28A 83.8(10) . . . . ?
C22A C17 C18A C19A -1.5(9) . . . . ?
C22A C17 C18A C23A 178.1(7) . . . . ?
C23A C18A C19A C20A -179.4(10) . . . . ?
N2A C11A C12A C13A 59(2) . . . . ?
C10A N2A C11A C12A 178.3(19) . . . . ?
C10A N2A C15A C14A -173(2) . . . . ?
C11A N2A C10A C9 -77(2) . . . . ?
C11A N2A C15A C14A 62(3) . . . . ?
C11A C12A C13A C14A -64(2) . . . . ?
C12A C13A C14A C15A 67(2) . . . . ?
C13A C14A C15A N2A -66(2) . . . . ?
C15A N2A C10A C9 159.8(19) . . . . ?
C15A N2A C11A C12A -58(3) . . . . ?
C31A C30 C35A C34A -8.0(14) . . . . ?
C31A C32A C33A C34A -8(2) . . . . ?
C32A C33A C34A C35A 4.3(18) . . . . ?
C33A C34A C35A C30 3.6(16) . . . . ?
C35A C30 C31A C32A 4.7(16) . . . . ?
C1A C1B C1C C1D -153(3) . . . . ?
C1B C1C C1D C1E -138(4) . . . . ?
C1C C1D C1E C1F -175(3) . . . . ?
